data_4089648
loop_
_publ_author_name
'Izod, Keith'
'Dixon, Casey M.'
'McMeekin, Emma'
'Rodgers, Lee'
'Harrington, Ross W.'
'Baisch, Ulrich'

_publ_section_title
;
 Synthesis and Structural Characterization of Phosphine--Borane-Stabilized
 Dicarbanions with either Rigid or Flexible Spacers
;
_journal_issue 1
_journal_name_full Organometallics
_journal_page_first 378
_journal_paper_doi 10.1021/om4011142
_journal_volume 33
_journal_year 2013
_chemical_formula_moiety 'C44 H88 B2 Li2 N4 P2, 2(C7 H8)'
_chemical_formula_sum 'C58 H104 B2 Li2 N4 P2'
_chemical_formula_weight 954.89
_space_group_crystal_system monoclinic
_space_group_IT_number 4
_space_group_name_Hall 'P 2yb'
_space_group_name_H-M_alt 'P 1 21 1'
_atom_sites_solution_hydrogens mixed
_atom_sites_solution_primary direct
_audit_creation_date 2013-11-12
_audit_creation_method
;
Olex2 1.2
(compiled 2013.09.17 svn.r2790 for OlexSys, GUI svn.r4601)
;
_cell_angle_alpha 90
_cell_angle_beta 112.794(5)
_cell_angle_gamma 90
_cell_formula_units_Z 2
_cell_length_a 12.1193(5)
_cell_length_b 17.3072(5)
_cell_length_c 15.3776(7)
_cell_measurement_reflns_used 5113
_cell_measurement_temperature 150.15
_cell_measurement_theta_max 28.6004
_cell_measurement_theta_min 2.8679
_cell_volume 2973.6(2)
_computing_cell_refinement
;
CrysAlisPro, Agilent Technologies,
Version 1.171.34.49 (release 20-01-2011 CrysAlis171 .NET)
(compiled Jan 20 2011,15:58:25)
;
_computing_data_collection
;
CrysAlisPro, Agilent Technologies,
Version 1.171.34.49 (release 20-01-2011 CrysAlis171 .NET)
(compiled Jan 20 2011,15:58:25)
;
_computing_data_reduction
;
CrysAlisPro, Agilent Technologies,
Version 1.171.34.49 (release 20-01-2011 CrysAlis171 .NET)
(compiled Jan 20 2011,15:58:25)
;
_computing_molecular_graphics
;
O. V. Dolomanov, L. J. Bourhis, R. J. Gildea, J. A. K. Howard and H. Puschmann,
OLEX2: a complete structure solution, refinement and analysis program.
J. Appl. Cryst. (2009). 42, 339-341.
;
_computing_publication_material
;
O. V. Dolomanov, L. J. Bourhis, R. J. Gildea, J. A. K. Howard and H. Puschmann,
OLEX2: a complete structure solution, refinement and analysis program.
J. Appl. Cryst. (2009). 42, 339-341.
;
_computing_structure_refinement
;
SHELX, G.M. Sheldrick, Acta Cryst.
(2008). A64, 112-122
;
_computing_structure_solution
;
SHELX, G.M. Sheldrick, Acta Cryst.
(2008). A64, 112-122
;
_diffrn_ambient_temperature 150.15
_diffrn_detector_area_resol_mean 10.3968
_diffrn_measured_fraction_theta_full 0.998
_diffrn_measured_fraction_theta_max 0.837
_diffrn_measurement_details
;
#__ type_ start__ end____ width___ exp.time_
  1 omega  -29.00   12.00   1.0000   40.0000
omega____ theta____ kappa____ phi______ frames
    -       -8.1850  -77.0000 -150.0000 41

#__ type_ start__ end____ width___ exp.time_
  2 omega  -60.00   27.00   1.0000   40.0000
omega____ theta____ kappa____ phi______ frames
    -        9.9038  -38.0000  -30.0000 87

#__ type_ start__ end____ width___ exp.time_
  3 omega  -35.00   22.00   1.0000   40.0000
omega____ theta____ kappa____ phi______ frames
    -        9.9038  -38.0000   60.0000 57

#__ type_ start__ end____ width___ exp.time_
  4 omega   31.00   92.00   1.0000   40.0000
omega____ theta____ kappa____ phi______ frames
    -        9.9038   14.0000  -93.0000 61
;
_diffrn_measurement_device_type 'Xcalibur, Atlas, Gemini ultra'
_diffrn_measurement_method '\w scans'
_diffrn_orient_matrix_UB_11 0.0072022000
_diffrn_orient_matrix_UB_12 0.0305230000
_diffrn_orient_matrix_UB_13 -0.0281293000
_diffrn_orient_matrix_UB_21 0.0565992000
_diffrn_orient_matrix_UB_22 0.0088301000
_diffrn_orient_matrix_UB_23 0.0356417000
_diffrn_orient_matrix_UB_31 0.0278150000
_diffrn_orient_matrix_UB_32 -0.0258778000
_diffrn_orient_matrix_UB_33 -0.0210317000
_diffrn_radiation_monochromator graphite
_diffrn_radiation_type 'Mo K\a'
_diffrn_radiation_wavelength 0.7107
_diffrn_reflns_av_R_equivalents 0.0480
_diffrn_reflns_av_unetI/netI 0.0756
_diffrn_reflns_Laue_measured_fraction_full 0.998
_diffrn_reflns_Laue_measured_fraction_max 0.837
_diffrn_reflns_limit_h_max 16
_diffrn_reflns_limit_h_min -12
_diffrn_reflns_limit_k_max 23
_diffrn_reflns_limit_k_min -17
_diffrn_reflns_limit_l_max 16
_diffrn_reflns_limit_l_min -20
_diffrn_reflns_number 19214
_diffrn_reflns_point_group_measured_fraction_full 0.840
_diffrn_reflns_point_group_measured_fraction_max 0.669
_diffrn_reflns_theta_full 25.000
_diffrn_reflns_theta_max 28.663
_diffrn_reflns_theta_min 2.874
_diffrn_source 'Enhance (Mo) X-ray Source'
_exptl_absorpt_coefficient_mu 0.111
_exptl_absorpt_correction_T_max 1.00000
_exptl_absorpt_correction_T_min 0.98864
_exptl_absorpt_correction_type multi-scan
_exptl_absorpt_process_details
;
CrysAlisPro, Agilent Technologies,
Version 1.171.34.49 (release 20-01-2011 CrysAlis171 .NET)
(compiled Jan 20 2011,15:58:25)
Empirical absorption correction using spherical harmonics,
 implemented in SCALE3 ABSPACK scaling algorithm.
;
_exptl_crystal_colour 'clear yellow'
_exptl_crystal_colour_lustre clear
_exptl_crystal_colour_primary yellow
_exptl_crystal_density_diffrn 1.066
_exptl_crystal_description prism
_exptl_crystal_F_000 1052
_exptl_crystal_size_max 0.3
_exptl_crystal_size_mid 0.1
_exptl_crystal_size_min 0.1
_refine_diff_density_max 0.326
_refine_diff_density_min -0.263
_refine_diff_density_rms 0.049
_refine_ls_abs_structure_details
;
 Flack x determined using 2706 quotients [(I+)-(I-)]/[(I+)+(I-)]
 (Parsons and Flack (2004), Acta Cryst. A60, s61).
;
_refine_ls_abs_structure_Flack 0.06(6)
_refine_ls_extinction_method none
_refine_ls_goodness_of_fit_ref 1.037
_refine_ls_hydrogen_treatment mixed
_refine_ls_matrix_type full
_refine_ls_number_parameters 647
_refine_ls_number_reflns 10243
_refine_ls_number_restraints 1
_refine_ls_restrained_S_all 1.037
_refine_ls_R_factor_all 0.0680
_refine_ls_R_factor_gt 0.0486
_refine_ls_shift/su_max 0.000
_refine_ls_shift/su_mean 0.000
_refine_ls_structure_factor_coef Fsqd
_refine_ls_weighting_details
;
 w=1/[\s^2^(Fo^2^)+(0.0351P)^2^+0.2322P]
 where P=(Fo^2^+2Fc^2^)/3
;
_refine_ls_weighting_scheme calc
_refine_ls_wR_factor_gt 0.0918
_refine_ls_wR_factor_ref 0.1013
_reflns_Friedel_coverage 0.547
_reflns_Friedel_fraction_full 0.670
_reflns_Friedel_fraction_max 0.489
_reflns_number_gt 8397
_reflns_number_total 10243
_reflns_threshold_expression 'I > 2\s(I)'
_cod_data_source_file om4011142_si_001.cif
_cod_data_source_block 3b_kji120001
_cod_database_code 4089648
_shelxl_version_number 2013-2
_chemical_oxdiff_formula 'C32 H56 B2 Li2 P2'
_shelx_space_group_comment
;
The symmetry employed for this shelxl refinement is uniquely defined
by the following loop, which should always be used as a source of
symmetry information in preference to the above space-group names.
They are only intended as comments.
;
_shelx_estimated_absorpt_t_max 0.989
_shelx_estimated_absorpt_t_min 0.968
_reflns_odcompleteness_completeness 99.78
_reflns_odcompleteness_iscentric 1
_reflns_odcompleteness_theta 24.97
_olex2_refinement_description
;
1. Fixed Uiso
 At 1.2 times of:
  All C(H) groups, All C(H,H) groups
 At 1.5 times of:
  All C(H,H,H) groups
2.a Ternary CH refined with riding coordinates:
 C9(H9), C15(H15), C21(H21), C27(H27)
2.b Secondary CH2 refined with riding coordinates:
 C10(H10A,H10B), C11(H11A,H11B), C12(H12A,H12B), C13(H13A,H13B), C14(H14A,
 H14B), C16(H16A,H16B), C17(H17A,H17B), C18(H18A,H18B), C19(H19A,H19B),
 C20(H20A,H20B), C22(H22A,H22B), C23(H23A,H23B), C24(H24A,H24B), C25(H25A,H25B),
  C26(H26A,H26B), C28(H28A,H28B), C29(H29A,H29B), C30(H30A,H30B), C31(H31A,
 H31B), C32(H32A,H32B), C35(H35A,H35B), C36(H36A,H36B), C41(H41A,H41B),
 C42(H42A,H42B)
2.c Aromatic/amide H refined with riding coordinates:
 C1(H1), C3(H3), C4(H4), C5(H5), C6(H6), C8(H8), C47(H47), C48(H48), C49(H49),
 C50(H50), C51(H51), C54(H54), C55(H55), C56(H56), C57(H57), C58(H58)
2.d Idealised Me refined as rotating group:
 C33(H33A,H33B,H33C), C34(H34A,H34B,H34C), C37(H37A,H37B,H37C), C38(H38A,H38B,
 H38C), C39(H39A,H39B,H39C), C40(H40A,H40B,H40C), C43(H43A,H43B,H43C), C44(H44A,
 H44B,H44C), C45(H45A,H45B,H45C), C52(H52A,H52B,H52C)
;

loop_
_space_group_symop_operation_xyz
'x, y, z'
'-x, y+1/2, -z'

loop_
_atom_site_label
_atom_site_type_symbol
_atom_site_fract_x
_atom_site_fract_y
_atom_site_fract_z
_atom_site_U_iso_or_equiv
_atom_site_adp_type
_atom_site_occupancy
_atom_site_site_symmetry_order
_atom_site_calc_flag
_atom_site_refinement_flags_posn
_atom_site_refinement_flags_adp
P1 P 0.68395(7) 0.62313(5) 0.33179(6) 0.01654(19) Uani 1 1 d . .
P2 P 0.17454(7) 0.49738(5) 0.05372(6) 0.01644(19) Uani 1 1 d . .
B1 B 0.7989(4) 0.6586(3) 0.2815(3) 0.0229(9) Uani 1 1 d . .
H1A H 0.880(3) 0.6783(19) 0.341(2) 0.025(9) Uiso 1 1 d . .
H1B H 0.818(3) 0.606(2) 0.243(2) 0.031(10) Uiso 1 1 d . .
H1C H 0.761(3) 0.706(2) 0.231(3) 0.045(11) Uiso 1 1 d . .
B2 B 0.0274(4) 0.5510(2) 0.0410(3) 0.0225(9) Uani 1 1 d . .
H2A H 0.044(3) 0.565(2) 0.116(3) 0.031(10) Uiso 1 1 d . .
H2B H 0.014(3) 0.601(2) -0.005(2) 0.024(9) Uiso 1 1 d . .
H2C H -0.047(3) 0.506(2) 0.009(3) 0.049(11) Uiso 1 1 d . .
N1 N 0.6850(2) 0.47206(16) 0.1090(2) 0.0231(7) Uani 1 1 d . .
N2 N 0.6172(2) 0.62125(16) 0.01607(19) 0.0214(6) Uani 1 1 d . .
N3 N 0.1542(2) 0.71133(16) 0.2406(2) 0.0247(7) Uani 1 1 d . .
N4 N 0.2071(3) 0.55948(16) 0.3319(2) 0.0243(7) Uani 1 1 d . .
C1 C 0.5449(3) 0.59784(18) 0.2449(2) 0.0167(7) Uani 1 1 d . .
H1 H 0.5230 0.5449 0.2415 0.020 Uiso 1 1 calc R U
C2 C 0.4597(3) 0.64954(18) 0.1774(2) 0.0167(7) Uani 1 1 d . .
C3 C 0.4886(3) 0.72646(19) 0.1658(2) 0.0200(7) Uani 1 1 d . .
H3 H 0.5654 0.7451 0.2054 0.024 Uiso 1 1 calc R U
C4 C 0.4117(3) 0.77671(19) 0.0997(2) 0.0216(8) Uani 1 1 d . .
H4 H 0.4361 0.8279 0.0939 0.026 Uiso 1 1 calc R U
C5 C 0.2992(3) 0.75112(19) 0.0429(2) 0.0225(8) Uani 1 1 d . .
H5 H 0.2447 0.7848 -0.0022 0.027 Uiso 1 1 calc R U
C6 C 0.2663(3) 0.67591(19) 0.0519(2) 0.0199(7) Uani 1 1 d . .
H6 H 0.1880 0.6595 0.0123 0.024 Uiso 1 1 calc R U
C7 C 0.3422(3) 0.62230(19) 0.1163(2) 0.0149(6) Uani 1 1 d . .
C8 C 0.3060(3) 0.54366(18) 0.1246(2) 0.0171(7) Uani 1 1 d . .
H8 H 0.3607 0.5139 0.1747 0.021 Uiso 1 1 calc R U
C9 C 0.7407(3) 0.53094(19) 0.3938(2) 0.0216(8) Uani 1 1 d . .
H9 H 0.7350 0.4928 0.3434 0.026 Uiso 1 1 calc R U
C10 C 0.8734(3) 0.5344(2) 0.4585(3) 0.0295(9) Uani 1 1 d . .
H10A H 0.8843 0.5697 0.5118 0.035 Uiso 1 1 calc R U
H10B H 0.9197 0.5552 0.4230 0.035 Uiso 1 1 calc R U
C11 C 0.9206(3) 0.4541(2) 0.4965(3) 0.0377(10) Uani 1 1 d . .
H11A H 0.9171 0.4203 0.4436 0.045 Uiso 1 1 calc R U
H11B H 1.0053 0.4583 0.5407 0.045 Uiso 1 1 calc R U
C12 C 0.8482(4) 0.4185(3) 0.5470(3) 0.0419(11) Uani 1 1 d . .
H12A H 0.8604 0.4486 0.6047 0.050 Uiso 1 1 calc R U
H12B H 0.8768 0.3652 0.5664 0.050 Uiso 1 1 calc R U
C13 C 0.7160(4) 0.4165(2) 0.4850(3) 0.0402(10) Uani 1 1 d . .
H13A H 0.6710 0.3969 0.5221 0.048 Uiso 1 1 calc R U
H13B H 0.7026 0.3805 0.4318 0.048 Uiso 1 1 calc R U
C14 C 0.6691(3) 0.4963(2) 0.4463(3) 0.0294(8) Uani 1 1 d . .
H14A H 0.5840 0.4923 0.4031 0.035 Uiso 1 1 calc R U
H14B H 0.6740 0.5308 0.4991 0.035 Uiso 1 1 calc R U
C15 C 0.6798(3) 0.69066(19) 0.4257(2) 0.0197(7) Uani 1 1 d . .
H15 H 0.7394 0.6715 0.4874 0.024 Uiso 1 1 calc R U
C16 C 0.7156(3) 0.7731(2) 0.4125(3) 0.0279(9) Uani 1 1 d . .
H16A H 0.7983 0.7730 0.4146 0.033 Uiso 1 1 calc R U
H16B H 0.6618 0.7924 0.3497 0.033 Uiso 1 1 calc R U
C17 C 0.7088(4) 0.8272(2) 0.4886(3) 0.0334(9) Uani 1 1 d . .
H17A H 0.7683 0.8111 0.5509 0.040 Uiso 1 1 calc R U
H17B H 0.7288 0.8805 0.4761 0.040 Uiso 1 1 calc R U
C18 C 0.5841(3) 0.8264(2) 0.4909(3) 0.0316(9) Uani 1 1 d . .
H18A H 0.5828 0.8604 0.5422 0.038 Uiso 1 1 calc R U
H18B H 0.5253 0.8465 0.4304 0.038 Uiso 1 1 calc R U
C19 C 0.5495(3) 0.7451(2) 0.5067(3) 0.0291(9) Uani 1 1 d . .
H19A H 0.4667 0.7453 0.5044 0.035 Uiso 1 1 calc R U
H19B H 0.6034 0.7272 0.5701 0.035 Uiso 1 1 calc R U
C20 C 0.5574(3) 0.6893(2) 0.4320(3) 0.0235(8) Uani 1 1 d . .
H20A H 0.5403 0.6363 0.4472 0.028 Uiso 1 1 calc R U
H20B H 0.4955 0.7033 0.3698 0.028 Uiso 1 1 calc R U
C21 C 0.1693(3) 0.40759(19) 0.1174(2) 0.0188(7) Uani 1 1 d . .
H21 H 0.1387 0.4242 0.1662 0.023 Uiso 1 1 calc R U
C22 C 0.2862(3) 0.3651(2) 0.1725(2) 0.0236(8) Uani 1 1 d . .
H22A H 0.3457 0.4020 0.2141 0.028 Uiso 1 1 calc R U
H22B H 0.3187 0.3429 0.1280 0.028 Uiso 1 1 calc R U
C23 C 0.2650(3) 0.3003(2) 0.2322(3) 0.0296(9) Uani 1 1 d . .
H23A H 0.3407 0.2717 0.2644 0.036 Uiso 1 1 calc R U
H23B H 0.2412 0.3234 0.2812 0.036 Uiso 1 1 calc R U
C24 C 0.1683(3) 0.2438(2) 0.1733(3) 0.0318(9) Uani 1 1 d . .
H24A H 0.1969 0.2148 0.1306 0.038 Uiso 1 1 calc R U
H24B H 0.1522 0.2063 0.2155 0.038 Uiso 1 1 calc R U
C25 C 0.0533(3) 0.2863(2) 0.1153(3) 0.0299(9) Uani 1 1 d . .
H25A H -0.0056 0.2491 0.0736 0.036 Uiso 1 1 calc R U
H25B H 0.0188 0.3094 0.1581 0.036 Uiso 1 1 calc R U
C26 C 0.0763(3) 0.3495(2) 0.0558(2) 0.0251(8) Uani 1 1 d . .
H26A H 0.0005 0.3769 0.0199 0.030 Uiso 1 1 calc R U
H26B H 0.1052 0.3260 0.0098 0.030 Uiso 1 1 calc R U
C27 C 0.1633(3) 0.46535(19) -0.0644(2) 0.0194(7) Uani 1 1 d . .
H27 H 0.0905 0.4319 -0.0910 0.023 Uiso 1 1 calc R U
C28 C 0.2694(3) 0.4167(2) -0.0619(2) 0.0253(8) Uani 1 1 d . .
H28A H 0.2771 0.3711 -0.0211 0.030 Uiso 1 1 calc R U
H28B H 0.3436 0.4475 -0.0339 0.030 Uiso 1 1 calc R U
C29 C 0.2558(3) 0.3893(2) -0.1604(3) 0.0307(9) Uani 1 1 d . .
H29A H 0.3295 0.3618 -0.1559 0.037 Uiso 1 1 calc R U
H29B H 0.1882 0.3525 -0.1849 0.037 Uiso 1 1 calc R U
C30 C 0.2336(3) 0.4565(2) -0.2285(3) 0.0326(9) Uani 1 1 d . .
H30A H 0.3060 0.4894 -0.2090 0.039 Uiso 1 1 calc R U
H30B H 0.2177 0.4365 -0.2925 0.039 Uiso 1 1 calc R U
C31 C 0.1283(3) 0.5045(2) -0.2306(2) 0.0326(9) Uani 1 1 d . .
H31A H 0.0545 0.4731 -0.2566 0.039 Uiso 1 1 calc R U
H31B H 0.1186 0.5494 -0.2728 0.039 Uiso 1 1 calc R U
C32 C 0.1450(3) 0.5331(2) -0.1326(2) 0.0250(8) Uani 1 1 d . .
H32A H 0.0737 0.5631 -0.1365 0.030 Uiso 1 1 calc R U
H32B H 0.2154 0.5678 -0.1085 0.030 Uiso 1 1 calc R U
C33 C 0.6119(3) 0.4103(2) 0.1249(3) 0.0327(9) Uani 1 1 d . .
H33A H 0.6257 0.3621 0.0973 0.049 Uiso 1 1 calc R U
H33B H 0.5271 0.4244 0.0953 0.049 Uiso 1 1 calc R U
H33C H 0.6343 0.4033 0.1929 0.049 Uiso 1 1 calc R U
C34 C 0.8120(3) 0.4513(2) 0.1572(3) 0.0329(9) Uani 1 1 d . .
H34A H 0.8267 0.4014 0.1336 0.049 Uiso 1 1 calc R U
H34B H 0.8321 0.4477 0.2253 0.049 Uiso 1 1 calc R U
H34C H 0.8617 0.4910 0.1449 0.049 Uiso 1 1 calc R U
C35 C 0.6555(3) 0.4823(2) 0.0066(3) 0.0291(9) Uani 1 1 d . .
H35A H 0.5695 0.4714 -0.0289 0.035 Uiso 1 1 calc R U
H35B H 0.7022 0.4450 -0.0142 0.035 Uiso 1 1 calc R U
C36 C 0.6832(3) 0.5634(2) -0.0149(3) 0.0278(9) Uani 1 1 d . .
H36A H 0.7702 0.5730 0.0173 0.033 Uiso 1 1 calc R U
H36B H 0.6616 0.5686 -0.0837 0.033 Uiso 1 1 calc R U
C37 C 0.4890(3) 0.6180(2) -0.0416(2) 0.0294(8) Uani 1 1 d . .
H37A H 0.4762 0.6207 -0.1085 0.044 Uiso 1 1 calc R U
H37B H 0.4487 0.6616 -0.0257 0.044 Uiso 1 1 calc R U
H37C H 0.4560 0.5694 -0.0293 0.044 Uiso 1 1 calc R U
C38 C 0.6609(4) 0.6990(2) 0.0086(3) 0.0331(9) Uani 1 1 d . .
H38A H 0.6471 0.7098 -0.0574 0.050 Uiso 1 1 calc R U
H38B H 0.7468 0.7021 0.0473 0.050 Uiso 1 1 calc R U
H38C H 0.6180 0.7371 0.0309 0.050 Uiso 1 1 calc R U
C39 C 0.0473(4) 0.7442(3) 0.1664(3) 0.0506(12) Uani 1 1 d . .
H39A H 0.0232 0.7911 0.1901 0.076 Uiso 1 1 calc R U
H39B H -0.0179 0.7064 0.1485 0.076 Uiso 1 1 calc R U
H39C H 0.0654 0.7570 0.1113 0.076 Uiso 1 1 calc R U
C40 C 0.2504(3) 0.7681(2) 0.2645(3) 0.0354(10) Uani 1 1 d . .
H40A H 0.2248 0.8163 0.2844 0.053 Uiso 1 1 calc R U
H40B H 0.2695 0.7780 0.2091 0.053 Uiso 1 1 calc R U
H40C H 0.3216 0.7482 0.3159 0.053 Uiso 1 1 calc R U
C41 C 0.1287(4) 0.6915(2) 0.3230(3) 0.0351(10) Uani 1 1 d . .
H41A H 0.0460 0.6712 0.3021 0.042 Uiso 1 1 calc R U
H41B H 0.1338 0.7386 0.3608 0.042 Uiso 1 1 calc R U
C42 C 0.2150(4) 0.6320(2) 0.3834(3) 0.0334(9) Uani 1 1 d . .
H42A H 0.2975 0.6525 0.4046 0.040 Uiso 1 1 calc R U
H42B H 0.1974 0.6217 0.4400 0.040 Uiso 1 1 calc R U
C43 C 0.1031(3) 0.5143(2) 0.3292(3) 0.0371(10) Uani 1 1 d . .
H43A H 0.1108 0.5031 0.3938 0.056 Uiso 1 1 calc R U
H43B H 0.0996 0.4657 0.2955 0.056 Uiso 1 1 calc R U
H43C H 0.0298 0.5440 0.2966 0.056 Uiso 1 1 calc R U
C44 C 0.3152(3) 0.5137(2) 0.3782(3) 0.0349(9) Uani 1 1 d . .
H44A H 0.3253 0.5032 0.4435 0.052 Uiso 1 1 calc R U
H44B H 0.3847 0.5425 0.3779 0.052 Uiso 1 1 calc R U
H44C H 0.3083 0.4648 0.3444 0.052 Uiso 1 1 calc R U
C45 C 0.4081(4) 0.7472(3) 0.7244(4) 0.0530(12) Uani 1 1 d . .
H45A H 0.4421 0.7682 0.7886 0.079 Uiso 1 1 calc R U
H45B H 0.4217 0.7838 0.6809 0.079 Uiso 1 1 calc R U
H45C H 0.4466 0.6979 0.7224 0.079 Uiso 1 1 calc R U
C46 C 0.2750(4) 0.7348(2) 0.6954(3) 0.0343(9) Uani 1 1 d . .
C47 C 0.2003(5) 0.7318(3) 0.6019(3) 0.0496(12) Uani 1 1 d . .
H47 H 0.2328 0.7377 0.5551 0.060 Uiso 1 1 calc R U
C48 C 0.0801(5) 0.7206(3) 0.5749(4) 0.0639(15) Uani 1 1 d . .
H48 H 0.0298 0.7181 0.5098 0.077 Uiso 1 1 calc R U
C49 C 0.0319(4) 0.7129(3) 0.6420(4) 0.0607(14) Uani 1 1 d . .
H49 H -0.0520 0.7061 0.6233 0.073 Uiso 1 1 calc R U
C50 C 0.1049(4) 0.7149(2) 0.7359(4) 0.0488(12) Uani 1 1 d . .
H50 H 0.0720 0.7090 0.7824 0.059 Uiso 1 1 calc R U
C51 C 0.2261(4) 0.7257(2) 0.7625(3) 0.0378(10) Uani 1 1 d . .
H51 H 0.2767 0.7268 0.8276 0.045 Uiso 1 1 calc R U
C52 C 0.8227(4) 0.5100(3) 0.7787(3) 0.0536(13) Uani 1 1 d . .
H52A H 0.8537 0.5392 0.7384 0.080 Uiso 1 1 calc R U
H52B H 0.8510 0.4565 0.7840 0.080 Uiso 1 1 calc R U
H52C H 0.8513 0.5336 0.8415 0.080 Uiso 1 1 calc R U
C53 C 0.6895(3) 0.5111(2) 0.7365(3) 0.0336(9) Uani 1 1 d . .
C54 C 0.6273(4) 0.5681(2) 0.6741(3) 0.0365(10) Uani 1 1 d . .
H54 H 0.6703 0.6066 0.6562 0.044 Uiso 1 1 calc R U
C55 C 0.5039(4) 0.5703(2) 0.6370(3) 0.0395(10) Uani 1 1 d . .
H55 H 0.4631 0.6102 0.5941 0.047 Uiso 1 1 calc R U
C56 C 0.4399(4) 0.5155(2) 0.6616(3) 0.0395(10) Uani 1 1 d . .
H56 H 0.3550 0.5173 0.6363 0.047 Uiso 1 1 calc R U
C57 C 0.4999(4) 0.4579(2) 0.7232(3) 0.0380(10) Uani 1 1 d . .
H57 H 0.4561 0.4198 0.7409 0.046 Uiso 1 1 calc R U
C58 C 0.6222(4) 0.4549(2) 0.7592(3) 0.0344(10) Uani 1 1 d . .
H58 H 0.6622 0.4140 0.8004 0.041 Uiso 1 1 calc R U
Li1 Li 0.6434(5) 0.5822(3) 0.1482(4) 0.0247(13) Uani 1 1 d . .
Li2 Li 0.2015(5) 0.6029(3) 0.2004(4) 0.0249(13) Uani 1 1 d . .

loop_
_atom_site_aniso_label
_atom_site_aniso_U_11
_atom_site_aniso_U_22
_atom_site_aniso_U_33
_atom_site_aniso_U_23
_atom_site_aniso_U_13
_atom_site_aniso_U_12
P1 0.0144(4) 0.0170(4) 0.0172(4) -0.0010(4) 0.0050(3) -0.0003(4)
P2 0.0139(4) 0.0165(4) 0.0178(4) -0.0011(4) 0.0049(3) -0.0017(4)
B1 0.021(2) 0.027(2) 0.023(2) 0.0010(19) 0.0113(19) -0.0037(18)
B2 0.019(2) 0.024(2) 0.023(2) -0.0024(18) 0.0068(18) 0.0027(18)
N1 0.0214(16) 0.0240(16) 0.0234(16) -0.0017(13) 0.0083(13) 0.0001(13)
N2 0.0222(15) 0.0202(15) 0.0242(15) -0.0012(14) 0.0116(13) -0.0022(14)
N3 0.0238(16) 0.0248(16) 0.0265(16) 0.0022(13) 0.0107(14) 0.0047(13)
N4 0.0262(17) 0.0229(16) 0.0240(16) -0.0019(13) 0.0101(14) 0.0012(13)
C1 0.0174(17) 0.0116(16) 0.0194(17) -0.0017(13) 0.0051(14) -0.0026(13)
C2 0.0184(17) 0.0187(17) 0.0151(16) -0.0023(14) 0.0089(14) 0.0018(14)
C3 0.0180(18) 0.0187(18) 0.0232(18) -0.0032(15) 0.0079(15) -0.0043(15)
C4 0.024(2) 0.0138(17) 0.028(2) 0.0014(15) 0.0114(17) -0.0003(15)
C5 0.023(2) 0.0195(19) 0.0237(19) 0.0024(15) 0.0072(16) 0.0033(15)
C6 0.0140(18) 0.0232(19) 0.0216(18) -0.0001(15) 0.0059(15) -0.0005(15)
C7 0.0138(15) 0.0175(16) 0.0153(15) -0.0026(15) 0.0078(13) 0.0010(15)
C8 0.0155(17) 0.0185(18) 0.0139(16) -0.0024(14) 0.0020(14) -0.0014(14)
C9 0.0239(19) 0.0188(18) 0.0185(17) -0.0005(15) 0.0042(15) 0.0029(15)
C10 0.020(2) 0.032(2) 0.032(2) 0.0076(18) 0.0058(17) 0.0024(17)
C11 0.026(2) 0.039(2) 0.040(2) 0.009(2) 0.0042(19) 0.0113(19)
C12 0.044(3) 0.036(2) 0.039(2) 0.014(2) 0.008(2) 0.006(2)
C13 0.036(2) 0.033(2) 0.046(3) 0.013(2) 0.010(2) -0.0028(19)
C14 0.026(2) 0.029(2) 0.033(2) 0.0092(19) 0.0115(17) -0.0015(18)
C15 0.0183(18) 0.0192(18) 0.0196(17) -0.0042(15) 0.0052(15) -0.0010(14)
C16 0.030(2) 0.022(2) 0.034(2) -0.0064(17) 0.0154(18) -0.0037(17)
C17 0.037(2) 0.023(2) 0.040(2) -0.0087(18) 0.015(2) -0.0079(18)
C18 0.039(2) 0.027(2) 0.031(2) -0.0076(17) 0.0155(19) 0.0012(18)
C19 0.034(2) 0.029(2) 0.028(2) -0.0065(17) 0.0156(18) -0.0020(17)
C20 0.0232(19) 0.0238(19) 0.0261(19) -0.0081(16) 0.0122(16) -0.0021(16)
C21 0.0202(18) 0.0180(18) 0.0201(18) -0.0014(14) 0.0100(15) -0.0038(15)
C22 0.0230(19) 0.0217(19) 0.0232(19) 0.0024(15) 0.0056(16) 0.0005(16)
C23 0.033(2) 0.026(2) 0.028(2) 0.0073(17) 0.0097(18) 0.0024(17)
C24 0.037(2) 0.023(2) 0.041(2) 0.0057(18) 0.021(2) -0.0013(18)
C25 0.029(2) 0.024(2) 0.039(2) 0.0001(17) 0.0157(18) -0.0084(17)
C26 0.0227(19) 0.0235(19) 0.028(2) 0.0004(16) 0.0081(16) -0.0048(16)
C27 0.0170(18) 0.0214(18) 0.0185(17) -0.0035(15) 0.0055(15) -0.0056(14)
C28 0.028(2) 0.027(2) 0.0229(19) 0.0009(16) 0.0119(16) 0.0035(17)
C29 0.034(2) 0.032(2) 0.031(2) -0.0037(18) 0.0181(19) 0.0060(18)
C30 0.038(2) 0.037(2) 0.028(2) -0.0055(18) 0.0190(19) -0.0020(19)
C31 0.039(2) 0.038(2) 0.0208(18) 0.0027(18) 0.0113(17) 0.002(2)
C32 0.0229(19) 0.027(2) 0.0238(19) -0.0007(16) 0.0077(16) -0.0003(16)
C33 0.032(2) 0.026(2) 0.041(2) 0.0021(19) 0.0156(19) -0.0026(18)
C34 0.021(2) 0.034(2) 0.041(2) -0.0020(19) 0.0090(18) 0.0046(17)
C35 0.032(2) 0.028(2) 0.026(2) -0.0050(16) 0.0094(17) 0.0040(17)
C36 0.029(2) 0.032(2) 0.027(2) -0.0034(17) 0.0165(17) 0.0014(17)
C37 0.0264(19) 0.032(2) 0.029(2) 0.0032(18) 0.0099(16) 0.0022(18)
C38 0.038(2) 0.025(2) 0.041(2) -0.0001(18) 0.020(2) -0.0053(18)
C39 0.041(3) 0.043(3) 0.051(3) -0.005(2) 0.000(2) 0.020(2)
C40 0.034(2) 0.027(2) 0.050(3) 0.0012(19) 0.023(2) 0.0022(18)
C41 0.039(2) 0.031(2) 0.045(2) -0.0033(19) 0.026(2) 0.0021(19)
C42 0.049(2) 0.033(2) 0.0229(19) -0.0057(18) 0.0189(18) -0.003(2)
C43 0.030(2) 0.043(3) 0.042(2) -0.007(2) 0.0184(19) -0.0097(19)
C44 0.030(2) 0.036(2) 0.034(2) 0.0041(18) 0.0068(18) 0.0032(19)
C45 0.048(3) 0.054(3) 0.060(3) -0.001(2) 0.024(3) 0.006(2)
C46 0.046(3) 0.022(2) 0.034(2) -0.0041(18) 0.014(2) 0.0035(18)
C47 0.068(3) 0.043(3) 0.035(3) -0.006(2) 0.017(2) -0.012(2)
C48 0.069(4) 0.051(3) 0.043(3) -0.001(2) -0.009(3) -0.011(3)
C49 0.039(3) 0.047(3) 0.081(4) -0.005(3) 0.006(3) -0.003(2)
C50 0.050(3) 0.036(3) 0.069(3) -0.005(2) 0.033(3) 0.004(2)
C51 0.047(3) 0.031(2) 0.031(2) -0.0017(19) 0.011(2) 0.007(2)
C52 0.036(3) 0.075(4) 0.045(3) -0.013(3) 0.009(2) 0.002(3)
C53 0.036(2) 0.041(3) 0.026(2) -0.0128(19) 0.0140(18) -0.002(2)
C54 0.041(3) 0.038(2) 0.032(2) -0.0021(19) 0.016(2) -0.011(2)
C55 0.044(3) 0.037(2) 0.037(2) 0.0051(19) 0.015(2) 0.005(2)
C56 0.035(2) 0.045(3) 0.039(2) -0.005(2) 0.015(2) -0.003(2)
C57 0.050(3) 0.032(2) 0.041(2) -0.003(2) 0.027(2) -0.004(2)
C58 0.049(3) 0.031(2) 0.027(2) 0.0013(18) 0.018(2) 0.010(2)
Li1 0.030(3) 0.025(3) 0.019(3) -0.006(3) 0.010(3) -0.001(3)
Li2 0.024(3) 0.022(3) 0.030(3) 0.001(3) 0.012(3) 0.002(3)

loop_
_atom_type_symbol
_atom_type_description
_atom_type_scat_dispersion_real
_atom_type_scat_dispersion_imag
_atom_type_scat_source
C C 0.0033 0.0016 'International Tables Vol C Tables 4.2.6.8 and 6.1.1.4'
H H 0.0000 0.0000 'International Tables Vol C Tables 4.2.6.8 and 6.1.1.4'
Li Li -0.0003 0.0001 'International Tables Vol C Tables 4.2.6.8 and 6.1.1.4'
B B 0.0013 0.0007 'International Tables Vol C Tables 4.2.6.8 and 6.1.1.4'
P P 0.1023 0.0942 'International Tables Vol C Tables 4.2.6.8 and 6.1.1.4'
N N 0.0061 0.0033 'International Tables Vol C Tables 4.2.6.8 and 6.1.1.4'

loop_
_geom_angle_atom_site_label_1
_geom_angle_atom_site_label_2
_geom_angle_atom_site_label_3
_geom_angle
B1 P1 Li1 62.87(18)
C1 P1 B1 113.70(17)
C1 P1 C9 103.51(15)
C1 P1 C15 116.02(15)
C1 P1 Li1 54.47(16)
C9 P1 B1 107.33(17)
C9 P1 C15 104.86(15)
C9 P1 Li1 100.88(17)
C15 P1 B1 110.40(17)
C15 P1 Li1 154.17(17)
B2 P2 Li2 65.85(17)
C8 P2 B2 115.09(17)
C8 P2 C21 105.45(15)
C8 P2 C27 116.99(15)
C8 P2 Li2 53.59(15)
C21 P2 B2 103.59(17)
C21 P2 C27 105.22(15)
C21 P2 Li2 97.93(15)
C27 P2 B2 109.04(16)
C27 P2 Li2 156.81(16)
P1 B1 H1A 108.1(17)
P1 B1 H1B 105.3(17)
P1 B1 H1C 111(2)
P1 B1 Li1 74.61(19)
H1A B1 H1B 112(2)
H1A B1 H1C 110(3)
H1B B1 H1C 110(3)
Li1 B1 H1A 165.5(18)
Li1 B1 H1B 53.9(17)
Li1 B1 H1C 81(2)
P2 B2 H2A 101.9(18)
P2 B2 H2B 110.5(17)
P2 B2 H2C 104.7(19)
P2 B2 Li2 72.78(17)
H2A B2 H2B 114(2)
H2A B2 H2C 113(3)
H2B B2 H2C 111(3)
Li2 B2 H2A 38.9(17)
Li2 B2 H2B 101.1(18)
Li2 B2 H2C 145.8(19)
C33 N1 C34 108.6(3)
C33 N1 C35 110.6(3)
C33 N1 Li1 112.4(3)
C34 N1 C35 109.8(3)
C34 N1 Li1 113.2(3)
C35 N1 Li1 102.1(2)
C36 N2 Li1 101.7(3)
C37 N2 C36 111.1(3)
C37 N2 C38 108.6(3)
C37 N2 Li1 108.0(2)
C38 N2 C36 109.9(3)
C38 N2 Li1 117.3(3)
C39 N3 Li2 111.9(3)
C40 N3 C39 108.2(3)
C40 N3 Li2 112.9(3)
C41 N3 C39 110.2(3)
C41 N3 C40 111.0(3)
C41 N3 Li2 102.6(3)
C42 N4 C43 110.2(3)
C42 N4 Li2 100.5(3)
C43 N4 Li2 116.7(3)
C44 N4 C42 110.0(3)
C44 N4 C43 108.9(3)
C44 N4 Li2 110.3(3)
P1 C1 H1 116.7
P1 C1 Li1 86.25(19)
C2 C1 P1 126.7(2)
C2 C1 H1 116.7
C2 C1 Li1 90.9(2)
Li1 C1 H1 93.2
C1 C2 Li1 56.6(2)
C3 C2 C1 122.1(3)
C3 C2 C7 117.2(3)
C3 C2 Li1 97.2(2)
C7 C2 C1 120.7(3)
C7 C2 Li1 114.7(2)
C2 C3 H3 118.1
C4 C3 C2 123.8(3)
C4 C3 H3 118.1
C3 C4 H4 120.6
C5 C4 C3 118.9(3)
C5 C4 H4 120.6
C4 C5 H5 120.3
C4 C5 C6 119.5(3)
C6 C5 H5 120.3
C5 C6 H6 118.2
C5 C6 C7 123.7(3)
C7 C6 H6 118.2
C2 C7 C8 120.2(3)
C2 C7 Li2 113.5(2)
C6 C7 C2 116.9(3)
C6 C7 C8 122.9(3)
C6 C7 Li2 93.5(2)
C8 C7 Li2 62.9(2)
P2 C8 H8 116.1
P2 C8 Li2 88.4(2)
C7 C8 P2 127.7(2)
C7 C8 H8 116.1
C7 C8 Li2 82.5(2)
Li2 C8 H8 100.4
P1 C9 H9 105.6
C10 C9 P1 112.9(2)
C10 C9 H9 105.6
C14 C9 P1 116.1(2)
C14 C9 H9 105.6
C14 C9 C10 110.1(3)
C9 C10 H10A 109.5
C9 C10 H10B 109.5
C9 C10 C11 110.9(3)
H10A C10 H10B 108.1
C11 C10 H10A 109.5
C11 C10 H10B 109.5
C10 C11 H11A 109.4
C10 C11 H11B 109.4
H11A C11 H11B 108.0
C12 C11 C10 111.2(3)
C12 C11 H11A 109.4
C12 C11 H11B 109.4
C11 C12 H12A 109.3
C11 C12 H12B 109.3
C11 C12 C13 111.6(3)
H12A C12 H12B 108.0
C13 C12 H12A 109.3
C13 C12 H12B 109.3
C12 C13 H13A 109.3
C12 C13 H13B 109.3
C12 C13 C14 111.7(3)
H13A C13 H13B 107.9
C14 C13 H13A 109.3
C14 C13 H13B 109.3
C9 C14 C13 111.2(3)
C9 C14 H14A 109.4
C9 C14 H14B 109.4
C13 C14 H14A 109.4
C13 C14 H14B 109.4
H14A C14 H14B 108.0
P1 C15 H15 107.4
C16 C15 P1 112.7(2)
C16 C15 H15 107.4
C20 C15 P1 110.9(2)
C20 C15 H15 107.4
C20 C15 C16 110.9(3)
C15 C16 H16A 109.3
C15 C16 H16B 109.3
H16A C16 H16B 108.0
C17 C16 C15 111.6(3)
C17 C16 H16A 109.3
C17 C16 H16B 109.3
C16 C17 H17A 109.4
C16 C17 H17B 109.4
H17A C17 H17B 108.0
C18 C17 C16 111.1(3)
C18 C17 H17A 109.4
C18 C17 H17B 109.4
C17 C18 H18A 109.5
C17 C18 H18B 109.5
H18A C18 H18B 108.1
C19 C18 C17 110.6(3)
C19 C18 H18A 109.5
C19 C18 H18B 109.5
C18 C19 H19A 109.4
C18 C19 H19B 109.4
C18 C19 C20 111.3(3)
H19A C19 H19B 108.0
C20 C19 H19A 109.4
C20 C19 H19B 109.4
C15 C20 C19 112.5(3)
C15 C20 H20A 109.1
C15 C20 H20B 109.1
C19 C20 H20A 109.1
C19 C20 H20B 109.1
H20A C20 H20B 107.8
P2 C21 H21 104.8
C22 C21 P2 118.9(2)
C22 C21 H21 104.8
C22 C21 C26 109.2(3)
C26 C21 P2 113.0(2)
C26 C21 H21 104.8
C21 C22 H22A 109.6
C21 C22 H22B 109.6
C21 C22 C23 110.5(3)
H22A C22 H22B 108.1
C23 C22 H22A 109.6
C23 C22 H22B 109.6
C22 C23 H23A 109.1
C22 C23 H23B 109.1
H23A C23 H23B 107.8
C24 C23 C22 112.5(3)
C24 C23 H23A 109.1
C24 C23 H23B 109.1
C23 C24 H24A 109.5
C23 C24 H24B 109.5
H24A C24 H24B 108.0
C25 C24 C23 110.9(3)
C25 C24 H24A 109.5
C25 C24 H24B 109.5
C24 C25 H25A 109.4
C24 C25 H25B 109.4
H25A C25 H25B 108.0
C26 C25 C24 111.1(3)
C26 C25 H25A 109.4
C26 C25 H25B 109.4
C21 C26 H26A 109.4
C21 C26 H26B 109.4
C25 C26 C21 111.2(3)
C25 C26 H26A 109.4
C25 C26 H26B 109.4
H26A C26 H26B 108.0
P2 C27 H27 107.0
C28 C27 P2 113.5(2)
C28 C27 H27 107.0
C28 C27 C32 109.7(3)
C32 C27 P2 112.3(2)
C32 C27 H27 107.0
C27 C28 H28A 109.1
C27 C28 H28B 109.1
C27 C28 C29 112.3(3)
H28A C28 H28B 107.9
C29 C28 H28A 109.1
C29 C28 H28B 109.1
C28 C29 H29A 109.3
C28 C29 H29B 109.3
H29A C29 H29B 108.0
C30 C29 C28 111.5(3)
C30 C29 H29A 109.3
C30 C29 H29B 109.3
C29 C30 H30A 109.4
C29 C30 H30B 109.4
H30A C30 H30B 108.0
C31 C30 C29 111.0(3)
C31 C30 H30A 109.4
C31 C30 H30B 109.4
C30 C31 H31A 109.3
C30 C31 H31B 109.3
C30 C31 C32 111.7(3)
H31A C31 H31B 108.0
C32 C31 H31A 109.3
C32 C31 H31B 109.3
C27 C32 H32A 109.4
C27 C32 H32B 109.4
C31 C32 C27 111.0(3)
C31 C32 H32A 109.4
C31 C32 H32B 109.4
H32A C32 H32B 108.0
N1 C33 H33A 109.5
N1 C33 H33B 109.5
N1 C33 H33C 109.5
H33A C33 H33B 109.5
H33A C33 H33C 109.5
H33B C33 H33C 109.5
N1 C34 H34A 109.5
N1 C34 H34B 109.5
N1 C34 H34C 109.5
H34A C34 H34B 109.5
H34A C34 H34C 109.5
H34B C34 H34C 109.5
N1 C35 H35A 109.4
N1 C35 H35B 109.4
N1 C35 C36 111.2(3)
H35A C35 H35B 108.0
C36 C35 H35A 109.4
C36 C35 H35B 109.4
N2 C36 C35 111.5(3)
N2 C36 H36A 109.3
N2 C36 H36B 109.3
N2 C36 Li1 46.76(19)
C35 C36 H36A 109.3
C35 C36 H36B 109.3
C35 C36 Li1 77.1(2)
H36A C36 H36B 108.0
Li1 C36 H36A 93.0
Li1 C36 H36B 153.6
N2 C37 H37A 109.5
N2 C37 H37B 109.5
N2 C37 H37C 109.5
H37A C37 H37B 109.5
H37A C37 H37C 109.5
H37B C37 H37C 109.5
N2 C38 H38A 109.5
N2 C38 H38B 109.5
N2 C38 H38C 109.5
H38A C38 H38B 109.5
H38A C38 H38C 109.5
H38B C38 H38C 109.5
N3 C39 H39A 109.5
N3 C39 H39B 109.5
N3 C39 H39C 109.5
H39A C39 H39B 109.5
H39A C39 H39C 109.5
H39B C39 H39C 109.5
N3 C40 H40A 109.5
N3 C40 H40B 109.5
N3 C40 H40C 109.5
H40A C40 H40B 109.5
H40A C40 H40C 109.5
H40B C40 H40C 109.5
N3 C41 H41A 109.3
N3 C41 H41B 109.3
N3 C41 C42 111.5(3)
H41A C41 H41B 108.0
C42 C41 H41A 109.3
C42 C41 H41B 109.3
N4 C42 C41 111.6(3)
N4 C42 H42A 109.3
N4 C42 H42B 109.3
C41 C42 H42A 109.3
C41 C42 H42B 109.3
H42A C42 H42B 108.0
N4 C43 H43A 109.5
N4 C43 H43B 109.5
N4 C43 H43C 109.5
H43A C43 H43B 109.5
H43A C43 H43C 109.5
H43B C43 H43C 109.5
N4 C44 H44A 109.5
N4 C44 H44B 109.5
N4 C44 H44C 109.5
H44A C44 H44B 109.5
H44A C44 H44C 109.5
H44B C44 H44C 109.5
H45A C45 H45B 109.5
H45A C45 H45C 109.5
H45B C45 H45C 109.5
C46 C45 H45A 109.5
C46 C45 H45B 109.5
C46 C45 H45C 109.5
C47 C46 C45 120.6(4)
C47 C46 C51 118.6(4)
C51 C46 C45 120.8(4)
C46 C47 H47 119.4
C48 C47 C46 121.1(5)
C48 C47 H47 119.4
C47 C48 H48 120.0
C47 C48 C49 119.9(5)
C49 C48 H48 120.0
C48 C49 H49 120.0
C50 C49 C48 119.9(5)
C50 C49 H49 120.0
C49 C50 H50 120.2
C49 C50 C51 119.7(5)
C51 C50 H50 120.2
C46 C51 H51 119.7
C50 C51 C46 120.7(4)
C50 C51 H51 119.7
H52A C52 H52B 109.5
H52A C52 H52C 109.5
H52B C52 H52C 109.5
C53 C52 H52A 109.5
C53 C52 H52B 109.5
C53 C52 H52C 109.5
C54 C53 C52 121.4(4)
C54 C53 C58 117.2(4)
C58 C53 C52 121.4(4)
C53 C54 H54 119.3
C53 C54 C55 121.4(4)
C55 C54 H54 119.3
C54 C55 H55 119.8
C56 C55 C54 120.4(4)
C56 C55 H55 119.8
C55 C56 H56 120.4
C55 C56 C57 119.3(4)
C57 C56 H56 120.4
C56 C57 H57 119.8
C58 C57 C56 120.4(4)
C58 C57 H57 119.8
C53 C58 H58 119.4
C57 C58 C53 121.3(4)
C57 C58 H58 119.4
P1 Li1 H1B 60.3(10)
B1 Li1 P1 42.52(12)
B1 Li1 H1B 26.6(10)
B1 Li1 C2 92.4(2)
B1 Li1 C36 117.2(2)
N1 Li1 P1 123.7(3)
N1 Li1 B1 120.8(3)
N1 Li1 H1B 95.0(10)
N1 Li1 C1 122.8(3)
N1 Li1 C2 137.6(3)
N1 Li1 C36 59.24(17)
N2 Li1 P1 145.8(3)
N2 Li1 B1 114.1(3)
N2 Li1 H1B 110.9(10)
N2 Li1 N1 88.7(2)
N2 Li1 C1 134.2(3)
N2 Li1 C2 101.6(3)
N2 Li1 C36 31.59(14)
C1 Li1 P1 39.27(12)
C1 Li1 B1 79.8(2)
C1 Li1 H1B 99.5(10)
C1 Li1 C2 32.56(13)
C1 Li1 C36 160.1(3)
C2 Li1 P1 63.33(14)
C2 Li1 H1B 118.3(10)
C2 Li1 C36 130.5(3)
C36 Li1 P1 159.6(3)
C36 Li1 H1B 100.0(10)
P2 Li2 H2A 58.1(10)
B2 Li2 P2 41.37(12)
B2 Li2 H2A 21.0(10)
N3 Li2 P2 147.6(3)
N3 Li2 B2 110.8(3)
N3 Li2 H2A 100.7(10)
N3 Li2 N4 87.0(2)
N3 Li2 C7 110.1(2)
N3 Li2 C8 144.7(3)
N4 Li2 P2 118.8(2)
N4 Li2 B2 118.1(3)
N4 Li2 H2A 100.2(10)
N4 Li2 C7 138.7(3)
N4 Li2 C8 120.5(3)
C7 Li2 P2 64.51(15)
C7 Li2 B2 91.4(2)
C7 Li2 H2A 112.4(10)
C8 Li2 P2 38.04(12)
C8 Li2 B2 77.2(2)
C8 Li2 H2A 95.9(10)
C8 Li2 C7 34.64(14)

loop_
_geom_bond_atom_site_label_1
_geom_bond_atom_site_label_2
_geom_bond_distance
P1 B1 1.937(4)
P1 C1 1.753(3)
P1 C9 1.849(3)
P1 C15 1.874(3)
P1 Li1 2.763(6)
P2 B2 1.951(4)
P2 C8 1.739(3)
P2 C21 1.851(3)
P2 C27 1.852(3)
P2 Li2 2.821(6)
B1 H1A 1.11(3)
B1 H1B 1.16(4)
B1 H1C 1.10(4)
B1 Li1 2.551(7)
B2 H2A 1.12(4)
B2 H2B 1.09(3)
B2 H2C 1.15(4)
B2 Li2 2.695(7)
N1 C33 1.468(4)
N1 C34 1.471(4)
N1 C35 1.483(4)
N1 Li1 2.118(6)
N2 C36 1.472(4)
N2 C37 1.462(4)
N2 C38 1.467(4)
N2 Li1 2.047(6)
N3 C39 1.469(5)
N3 C40 1.459(5)
N3 C41 1.458(5)
N3 Li2 2.123(6)
N4 C42 1.467(5)
N4 C43 1.469(4)
N4 C44 1.459(5)
N4 Li2 2.134(6)
C1 H1 0.9500
C1 C2 1.453(4)
C1 Li1 2.254(6)
C2 C3 1.406(4)
C2 C7 1.448(4)
C2 Li1 2.700(6)
C3 H3 0.9500
C3 C4 1.387(5)
C4 H4 0.9500
C4 C5 1.376(5)
C5 H5 0.9500
C5 C6 1.384(5)
C6 H6 0.9500
C6 C7 1.408(5)
C7 C8 1.451(5)
C7 Li2 2.530(6)
C8 H8 0.9500
C8 Li2 2.271(6)
C9 H9 1.0000
C9 C10 1.529(5)
C9 C14 1.519(5)
C10 H10A 0.9900
C10 H10B 0.9900
C10 C11 1.530(5)
C11 H11A 0.9900
C11 H11B 0.9900
C11 C12 1.511(6)
C12 H12A 0.9900
C12 H12B 0.9900
C12 C13 1.514(6)
C13 H13A 0.9900
C13 H13B 0.9900
C13 C14 1.524(6)
C14 H14A 0.9900
C14 H14B 0.9900
C15 H15 1.0000
C15 C16 1.528(5)
C15 C20 1.523(4)
C16 H16A 0.9900
C16 H16B 0.9900
C16 C17 1.526(5)
C17 H17A 0.9900
C17 H17B 0.9900
C17 C18 1.525(5)
C18 H18A 0.9900
C18 H18B 0.9900
C18 C19 1.513(5)
C19 H19A 0.9900
C19 H19B 0.9900
C19 C20 1.533(5)
C20 H20A 0.9900
C20 H20B 0.9900
C21 H21 1.0000
C21 C22 1.529(5)
C21 C26 1.533(5)
C22 H22A 0.9900
C22 H22B 0.9900
C22 C23 1.532(5)
C23 H23A 0.9900
C23 H23B 0.9900
C23 C24 1.525(5)
C24 H24A 0.9900
C24 H24B 0.9900
C24 C25 1.522(5)
C25 H25A 0.9900
C25 H25B 0.9900
C25 C26 1.521(5)
C26 H26A 0.9900
C26 H26B 0.9900
C27 H27 1.0000
C27 C28 1.526(5)
C27 C32 1.531(5)
C28 H28A 0.9900
C28 H28B 0.9900
C28 C29 1.534(5)
C29 H29A 0.9900
C29 H29B 0.9900
C29 C30 1.517(5)
C30 H30A 0.9900
C30 H30B 0.9900
C30 C31 1.512(5)
C31 H31A 0.9900
C31 H31B 0.9900
C31 C32 1.523(5)
C32 H32A 0.9900
C32 H32B 0.9900
C33 H33A 0.9800
C33 H33B 0.9800
C33 H33C 0.9800
C34 H34A 0.9800
C34 H34B 0.9800
C34 H34C 0.9800
C35 H35A 0.9900
C35 H35B 0.9900
C35 C36 1.509(5)
C36 H36A 0.9900
C36 H36B 0.9900
C36 Li1 2.752(7)
C37 H37A 0.9800
C37 H37B 0.9800
C37 H37C 0.9800
C38 H38A 0.9800
C38 H38B 0.9800
C38 H38C 0.9800
C39 H39A 0.9800
C39 H39B 0.9800
C39 H39C 0.9800
C40 H40A 0.9800
C40 H40B 0.9800
C40 H40C 0.9800
C41 H41A 0.9900
C41 H41B 0.9900
C41 C42 1.505(5)
C42 H42A 0.9900
C42 H42B 0.9900
C43 H43A 0.9800
C43 H43B 0.9800
C43 H43C 0.9800
C44 H44A 0.9800
C44 H44B 0.9800
C44 H44C 0.9800
C45 H45A 0.9800
C45 H45B 0.9800
C45 H45C 0.9800
C45 C46 1.513(6)
C46 C47 1.372(6)
C46 C51 1.383(5)
C47 H47 0.9500
C47 C48 1.366(7)
C48 H48 0.9500
C48 C49 1.375(7)
C49 H49 0.9500
C49 C50 1.372(7)
C50 H50 0.9500
C50 C51 1.376(6)
C51 H51 0.9500
C52 H52A 0.9800
C52 H52B 0.9800
C52 H52C 0.9800
C52 C53 1.489(5)
C53 C54 1.378(5)
C53 C58 1.397(5)
C54 H54 0.9500
C54 C55 1.379(5)
C55 H55 0.9500
C55 C56 1.367(6)
C56 H56 0.9500
C56 C57 1.374(6)
C57 H57 0.9500
C57 C58 1.368(5)
C58 H58 0.9500
Li1 H1B 2.09(3)
Li2 H2A 1.96(4)

loop_
_geom_torsion_atom_site_label_1
_geom_torsion_atom_site_label_2
_geom_torsion_atom_site_label_3
_geom_torsion_atom_site_label_4
_geom_torsion
P1 C1 C2 C3 9.6(4)
P1 C1 C2 C7 -173.1(2)
P1 C1 C2 Li1 86.0(3)
P1 C9 C10 C11 -171.5(3)
P1 C9 C14 C13 173.6(3)
P1 C15 C16 C17 178.7(3)
P1 C15 C20 C19 -178.8(3)
P2 C21 C22 C23 171.0(2)
P2 C21 C26 C25 -166.2(2)
P2 C27 C28 C29 178.5(2)
P2 C27 C32 C31 -176.5(2)
B1 P1 C1 C2 -66.0(3)
B1 P1 C1 Li1 22.3(2)
B1 P1 C9 C10 46.4(3)
B1 P1 C9 C14 174.8(3)
B1 P1 C15 C16 27.2(3)
B1 P1 C15 C20 152.2(3)
B2 P2 C8 C7 -54.2(3)
B2 P2 C8 Li2 25.0(2)
B2 P2 C21 C22 -157.4(3)
B2 P2 C21 C26 72.6(3)
B2 P2 C27 C28 -175.1(3)
B2 P2 C27 C32 59.8(3)
N1 C35 C36 N2 -58.2(4)
N1 C35 C36 Li1 -25.9(3)
N3 C41 C42 N4 -61.6(4)
C1 P1 C9 C10 167.0(2)
C1 P1 C9 C14 -64.6(3)
C1 P1 C15 C16 -104.0(3)
C1 P1 C15 C20 20.9(3)
C1 C2 C3 C4 177.4(3)
C1 C2 C7 C6 -178.8(3)
C1 C2 C7 C8 2.8(4)
C1 C2 C7 Li2 74.0(3)
C2 C3 C4 C5 1.2(5)
C2 C7 C8 P2 -175.2(2)
C2 C7 C8 Li2 102.7(3)
C3 C2 C7 C6 -1.4(4)
C3 C2 C7 C8 -179.7(3)
C3 C2 C7 Li2 -108.5(3)
C3 C4 C5 C6 -0.9(5)
C4 C5 C6 C7 -0.6(5)
C5 C6 C7 C2 1.7(5)
C5 C6 C7 C8 -180.0(3)
C5 C6 C7 Li2 120.4(3)
C6 C7 C8 P2 6.6(4)
C6 C7 C8 Li2 -75.5(3)
C7 C2 C3 C4 0.0(5)
C8 P2 C21 C22 -36.1(3)
C8 P2 C21 C26 -166.1(2)
C8 P2 C27 C28 52.1(3)
C8 P2 C27 C32 -73.0(3)
C9 P1 C1 C2 177.9(3)
C9 P1 C1 Li1 -93.8(2)
C9 P1 C15 C16 142.5(2)
C9 P1 C15 C20 -92.5(3)
C9 C10 C11 C12 -56.2(4)
C10 C9 C14 C13 -56.7(4)
C10 C11 C12 C13 54.6(5)
C11 C12 C13 C14 -54.3(5)
C12 C13 C14 C9 55.6(5)
C14 C9 C10 C11 57.0(4)
C15 P1 C1 C2 63.6(3)
C15 P1 C1 Li1 151.9(2)
C15 P1 C9 C10 -71.0(3)
C15 P1 C9 C14 57.4(3)
C15 C16 C17 C18 -56.4(4)
C16 C15 C20 C19 -52.8(4)
C16 C17 C18 C19 57.2(4)
C17 C18 C19 C20 -55.9(4)
C18 C19 C20 C15 54.4(4)
C20 C15 C16 C17 53.8(4)
C21 P2 C8 C7 -167.7(3)
C21 P2 C8 Li2 -88.5(2)
C21 P2 C27 C28 -64.5(3)
C21 P2 C27 C32 170.4(2)
C21 C22 C23 C24 55.7(4)
C22 C21 C26 C25 59.1(4)
C22 C23 C24 C25 -53.5(4)
C23 C24 C25 C26 54.1(4)
C24 C25 C26 C21 -57.8(4)
C26 C21 C22 C23 -57.3(4)
C27 P2 C8 C7 75.8(3)
C27 P2 C8 Li2 154.97(19)
C27 P2 C21 C22 88.2(3)
C27 P2 C21 C26 -41.8(3)
C27 C28 C29 C30 54.3(4)
C28 C27 C32 C31 56.3(4)
C28 C29 C30 C31 -53.8(4)
C29 C30 C31 C32 55.9(4)
C30 C31 C32 C27 -57.6(4)
C32 C27 C28 C29 -55.0(4)
C33 N1 C35 C36 154.3(3)
C34 N1 C35 C36 -85.9(4)
C37 N2 C36 C35 -69.1(4)
C37 N2 C36 Li1 -114.7(3)
C38 N2 C36 C35 170.6(3)
C38 N2 C36 Li1 125.0(3)
C39 N3 C41 C42 158.2(3)
C40 N3 C41 C42 -81.9(4)
C43 N4 C42 C41 -79.2(4)
C44 N4 C42 C41 160.7(3)
C45 C46 C47 C48 179.9(4)
C45 C46 C51 C50 179.5(4)
C46 C47 C48 C49 0.7(7)
C47 C46 C51 C50 -0.9(6)
C47 C48 C49 C50 -1.3(8)
C48 C49 C50 C51 0.8(7)
C49 C50 C51 C46 0.3(6)
C51 C46 C47 C48 0.4(7)
C52 C53 C54 C55 -178.2(4)
C52 C53 C58 C57 177.4(4)
C53 C54 C55 C56 0.0(6)
C54 C53 C58 C57 -2.0(5)
C54 C55 C56 C57 -0.4(6)
C55 C56 C57 C58 -0.4(6)
C56 C57 C58 C53 1.6(6)
C58 C53 C54 C55 1.2(6)
Li1 P1 C1 C2 -88.3(3)
Li1 P1 C9 C10 111.2(3)
Li1 P1 C9 C14 -120.4(3)
Li1 P1 C15 C16 -42.4(5)
Li1 P1 C15 C20 82.5(4)
Li1 N1 C35 C36 34.5(3)
Li1 N2 C36 C35 45.6(4)
Li1 C1 C2 C3 -76.3(3)
Li1 C1 C2 C7 101.0(3)
Li1 C2 C3 C4 122.5(3)
Li1 C2 C7 C6 -114.4(3)
Li1 C2 C7 C8 67.2(3)
Li1 C2 C7 Li2 138.4(2)
Li2 P2 C8 C7 -79.2(3)
Li2 P2 C21 C22 -90.4(3)
Li2 P2 C21 C26 139.6(2)
Li2 P2 C27 C28 112.0(4)
Li2 P2 C27 C32 -13.2(5)
Li2 N3 C41 C42 38.9(4)
Li2 N4 C42 C41 44.5(4)
Li2 C7 C8 P2 82.1(3)
